data_7231675
loop_
_publ_author_name
'Saghatforoush, Lotfali'
'Moeini, Keyvan'
'Hosseini-Yazdi, Seyed Abolfazl'
'Mardani, Zahra'
'Hajabbas-Farshchi, Alireza'
'Jameson, Heather T.'
'Telfer, Shane G.'
'Woollins, J. Derek'

_publ_section_title
;
 Theoretical and experimental investigation of anticancer activities of an
 acyclic and symmetrical compartmental Schiff base ligand and its Co(ii),
 Cu(ii) and Zn(ii) complexes
;
_journal_issue 62
_journal_name_full 'RSC Advances'
_journal_page_first 35625
_journal_paper_doi 10.1039/C8RA07463A
_journal_volume 8
_journal_year 2018
_chemical_formula_sum 'C31 H26 Br2 Co N2 O5'
_chemical_formula_weight 725.29
_chemical_name_systematic
;
 ?
;
_space_group_crystal_system triclinic
_space_group_IT_number 2
_space_group_name_Hall '-P 1'
_space_group_name_H-M_alt 'P -1'
_symmetry_space_group_name_Hall '-P 1'
_symmetry_space_group_name_H-M 'P -1'
_atom_sites_solution_hydrogens geom
_audit_creation_method SHELXL-2013
_audit_update_record
;
2018-03-10 deposited with the CCDC.
2018-10-08 downloaded from the CCDC.
;
_cell_angle_alpha 93.136(7)
_cell_angle_beta 96.008(7)
_cell_angle_gamma 106.846(7)
_cell_formula_units_Z 2
_cell_length_a 7.1465(5)
_cell_length_b 8.5993(6)
_cell_length_c 24.5966(17)
_cell_measurement_temperature 173(2)
_cell_volume 1433.02(18)
_computing_structure_refinement 'SHELXL-2013 (Sheldrick, 2013)'
_diffrn_ambient_temperature 173(2)
_diffrn_measured_fraction_theta_full 0.977
_diffrn_measured_fraction_theta_max 0.949
_diffrn_radiation_type CuK\a
_diffrn_radiation_wavelength 1.54178
_diffrn_reflns_av_R_equivalents 0.0808
_diffrn_reflns_av_unetI/netI 0.0793
_diffrn_reflns_Laue_measured_fraction_full 0.977
_diffrn_reflns_Laue_measured_fraction_max 0.949
_diffrn_reflns_limit_h_max 8
_diffrn_reflns_limit_h_min -8
_diffrn_reflns_limit_k_max 9
_diffrn_reflns_limit_k_min -10
_diffrn_reflns_limit_l_max 30
_diffrn_reflns_limit_l_min -29
_diffrn_reflns_number 19872
_diffrn_reflns_point_group_measured_fraction_full 0.977
_diffrn_reflns_point_group_measured_fraction_max 0.949
_diffrn_reflns_theta_full 67.679
_diffrn_reflns_theta_max 72.078
_diffrn_reflns_theta_min 6.524
_exptl_absorpt_coefficient_mu 8.328
_exptl_crystal_density_diffrn 1.681
_exptl_crystal_F_000 726
_exptl_crystal_size_max 0.270
_exptl_crystal_size_mid 0.100
_exptl_crystal_size_min 0.060
_refine_diff_density_max 0.629
_refine_diff_density_min -1.094
_refine_diff_density_rms 0.116
_refine_ls_extinction_method none
_refine_ls_goodness_of_fit_ref 1.148
_refine_ls_hydrogen_treatment constr
_refine_ls_matrix_type full
_refine_ls_number_parameters 371
_refine_ls_number_reflns 5360
_refine_ls_number_restraints 186
_refine_ls_restrained_S_all 1.128
_refine_ls_R_factor_all 0.1039
_refine_ls_R_factor_gt 0.0811
_refine_ls_shift/su_max 0.001
_refine_ls_shift/su_mean 0.000
_refine_ls_structure_factor_coef Fsqd
_refine_ls_weighting_details
;
 w=1/[\s^2^(Fo^2^)+(0.0963P)^2^+2.5510P]
 where P=(Fo^2^+2Fc^2^)/3
;
_refine_ls_weighting_scheme calc
_refine_ls_wR_factor_gt 0.2042
_refine_ls_wR_factor_ref 0.2413
_reflns_Friedel_coverage 0.000
_reflns_number_gt 3681
_reflns_number_total 5360
_reflns_threshold_expression 'I > 2\s(I)'
_cod_data_source_file c8ra07463a4.cif
_cod_data_source_block LASB1_2
_cod_original_cell_volume 1433.01(18)
_cod_database_code 7231675
_shelx_space_group_comment
;
The symmetry employed for this shelxl refinement is uniquely defined
by the following loop, which should always be used as a source of
symmetry information in preference to the above space-group names.
They are only intended as comments.
;
_shelx_estimated_absorpt_t_min 0.212
_shelx_estimated_absorpt_t_max 0.635
_shelxl_version_number 2013-2

loop_
_space_group_symop_operation_xyz
'x, y, z'
'-x, -y, -z'

loop_
_atom_site_label
_atom_site_type_symbol
_atom_site_fract_x
_atom_site_fract_y
_atom_site_fract_z
_atom_site_U_iso_or_equiv
_atom_site_adp_type
_atom_site_occupancy
_atom_site_site_symmetry_order
_atom_site_calc_flag
_atom_site_refinement_flags_posn
_atom_site_refinement_flags_adp
Br1 Br 0.21782(15) 0.40593(14) 0.49245(4) 0.0873(4) Uani 1 1 d . .
Co1 Co 0.52696(15) 0.15433(14) 0.75995(4) 0.0510(3) Uani 1 1 d . .
Br2 Br 0.7299(3) -0.25782(18) 1.00398(4) 0.1398(7) Uani 1 1 d . .
O2 O 0.9308(7) 0.6348(6) 0.77070(19) 0.0580(12) Uani 1 1 d . .
C27 C 0.9450(10) 0.1521(10) 0.7455(3) 0.0617(19) Uani 1 1 d . U
H27A H 1.0362 0.0863 0.7531 0.074 Uiso 1 1 calc R U
H27B H 1.0192 0.2685 0.7553 0.074 Uiso 1 1 calc R U
O3 O 1.2952(7) 0.7372(6) 0.6756(2) 0.0580(12) Uani 1 1 d . .
H3 H 1.3568 0.8351 0.6859 0.087 Uiso 1 1 calc R U
O5 O 0.4051(7) 0.0651(6) 0.82174(19) 0.0619(13) Uani 1 1 d . .
O1 O 0.9951(7) 0.4079(6) 0.67941(18) 0.0560(12) Uani 1 1 d . .
C12 C 0.3534(10) 0.3935(9) 0.6041(3) 0.0556(17) Uani 1 1 d . U
H12 H 0.3836 0.5089 0.6060 0.067 Uiso 1 1 calc R U
N2 N 0.7779(9) 0.1029(8) 0.7793(2) 0.0589(15) Uani 1 1 d . .
O4 O 0.3727(6) 0.0616(5) 0.69112(18) 0.0511(11) Uani 1 1 d . .
C8 C 0.2196(10) 0.1339(10) 0.5524(3) 0.0571(18) Uani 1 1 d . U
H8 H 0.1580 0.0727 0.5186 0.069 Uiso 1 1 calc R U
C10 C 0.3408(9) 0.1426(8) 0.6488(3) 0.0473(15) Uani 1 1 d . U
N1 N 0.5119(7) 0.3777(6) 0.7494(2) 0.0475(12) Uani 1 1 d . .
C11 C 0.3904(9) 0.3165(8) 0.6515(3) 0.0501(16) Uani 1 1 d . U
C15 C 0.6878(12) -0.0538(11) 0.6059(4) 0.077(3) Uani 1 1 d . U
H15 H 0.6212 -0.1610 0.5897 0.092 Uiso 1 1 calc R U
C28 C 0.8052(12) 0.0228(10) 0.8208(3) 0.068(2) Uani 1 1 d . U
H28 H 0.9254 -0.0043 0.8253 0.081 Uiso 1 1 calc R U
C100 C 1.1008(10) 0.6998(9) 0.6909(3) 0.0569(17) Uani 1 1 d . U
H100 H 1.0483 0.7938 0.6843 0.068 Uiso 1 1 calc R U
C101 C 1.1216(10) 0.6815(10) 0.7516(3) 0.0604(18) Uani 1 1 d . U
H10A H 1.1885 0.5976 0.7592 0.072 Uiso 1 1 calc R U
H10B H 1.2038 0.7861 0.7715 0.072 Uiso 1 1 calc R U
C25 C 0.5569(10) 0.5011(9) 0.7969(3) 0.0564(18) Uani 1 1 d . U
H25A H 0.4424 0.4803 0.8178 0.068 Uiso 1 1 calc R U
H25B H 0.5789 0.6106 0.7835 0.068 Uiso 1 1 calc R U
C26 C 0.4599(9) 0.4209(8) 0.7023(3) 0.0462(14) Uani 1 1 d . U
H26 H 0.4680 0.5327 0.7006 0.055 Uiso 1 1 calc R U
C9 C 0.2535(9) 0.0555(9) 0.5973(3) 0.0526(16) Uani 1 1 d . U
H9 H 0.2180 -0.0603 0.5940 0.063 Uiso 1 1 calc R U
C102 C 0.9648(10) 0.5484(9) 0.6573(3) 0.0545(16) Uani 1 1 d . U
H10C H 0.8259 0.5465 0.6580 0.065 Uiso 1 1 calc R U
H10D H 0.9923 0.5499 0.6187 0.065 Uiso 1 1 calc R U
C7 C 0.2749(10) 0.3033(10) 0.5559(3) 0.0590(18) Uani 1 1 d . U
C4 C 0.4851(12) -0.0025(9) 0.8604(3) 0.0618(19) Uani 1 1 d . U
C19 C 0.7368(11) 0.4987(9) 0.8345(3) 0.0570(18) Uani 1 1 d . U
C13 C 0.8648(10) 0.1257(9) 0.6858(3) 0.0544(17) Uani 1 1 d . U
C18 C 0.8867(9) 0.2576(8) 0.6533(3) 0.0477(15) Uani 1 1 d . U
C17 C 0.8083(9) 0.2336(10) 0.5983(3) 0.0570(18) Uani 1 1 d . U
H17 H 0.8238 0.3241 0.5769 0.068 Uiso 1 1 calc R U
C21 C 1.0894(11) 0.5683(10) 0.8555(3) 0.0631(19) Uani 1 1 d . U
H21 H 1.2179 0.6185 0.8465 0.076 Uiso 1 1 calc R U
C23 C 0.8774(14) 0.4214(12) 0.9187(3) 0.080(2) Uani 1 1 d . U
H23 H 0.8614 0.3702 0.9519 0.095 Uiso 1 1 calc R U
C1 C 0.6319(19) -0.1544(11) 0.9451(3) 0.086(3) Uani 1 1 d . U
C6 C 0.4482(17) -0.1295(13) 0.9465(3) 0.092(3) Uani 1 1 d . U
H6 H 0.3747 -0.1635 0.9760 0.110 Uiso 1 1 calc R U
C24 C 0.7169(13) 0.4261(11) 0.8835(3) 0.072(2) Uani 1 1 d . U
H24 H 0.5885 0.3782 0.8929 0.086 Uiso 1 1 calc R U
C22 C 1.0639(14) 0.4939(12) 0.9043(3) 0.079(3) Uani 1 1 d . U
H22 H 1.1767 0.4928 0.9282 0.094 Uiso 1 1 calc R U
C3 C 0.6702(13) -0.0307(10) 0.8616(3) 0.064(2) Uani 1 1 d . U
C20 C 0.9248(9) 0.5680(8) 0.8203(3) 0.0499(15) Uani 1 1 d . U
C2 C 0.7394(15) -0.1084(10) 0.9039(3) 0.077(2) Uani 1 1 d . U
H2 H 0.8629 -0.1290 0.9037 0.093 Uiso 1 1 calc R U
C5 C 0.3745(13) -0.0554(10) 0.9050(3) 0.074(2) Uani 1 1 d . U
H5 H 0.2489 -0.0389 0.9057 0.088 Uiso 1 1 calc R U
C14 C 0.7651(11) -0.0274(10) 0.6603(4) 0.066(2) Uani 1 1 d . U
H14 H 0.7493 -0.1187 0.6814 0.079 Uiso 1 1 calc R U
C16 C 0.7088(11) 0.0800(12) 0.5749(3) 0.072(2) Uani 1 1 d . U
H16 H 0.6537 0.0643 0.5375 0.086 Uiso 1 1 calc R U

loop_
_atom_site_aniso_label
_atom_site_aniso_U_11
_atom_site_aniso_U_22
_atom_site_aniso_U_33
_atom_site_aniso_U_23
_atom_site_aniso_U_13
_atom_site_aniso_U_12
Br1 0.1039(8) 0.1134(9) 0.0624(5) 0.0239(5) -0.0010(5) 0.0614(7)
Co1 0.0505(6) 0.0518(7) 0.0511(6) 0.0032(5) -0.0035(5) 0.0195(5)
Br2 0.272(2) 0.1292(12) 0.0627(6) 0.0377(7) 0.0316(9) 0.1202(13)
O2 0.049(3) 0.068(3) 0.055(3) -0.002(2) 0.000(2) 0.019(2)
C27 0.052(4) 0.077(5) 0.066(4) 0.016(4) 0.003(3) 0.035(4)
O3 0.050(3) 0.046(3) 0.081(3) 0.007(2) 0.014(2) 0.016(2)
O5 0.062(3) 0.067(3) 0.052(3) 0.003(2) -0.003(2) 0.015(2)
O1 0.058(3) 0.052(3) 0.056(3) -0.002(2) -0.010(2) 0.021(2)
C12 0.050(4) 0.057(4) 0.063(4) 0.005(3) -0.002(3) 0.024(3)
N2 0.060(4) 0.066(4) 0.057(3) 0.001(3) -0.007(3) 0.034(3)
O4 0.055(3) 0.045(3) 0.051(2) 0.001(2) -0.005(2) 0.015(2)
C8 0.042(4) 0.075(5) 0.053(4) 0.002(3) -0.002(3) 0.020(3)
C10 0.035(3) 0.051(4) 0.056(4) -0.004(3) -0.002(3) 0.017(3)
N1 0.042(3) 0.044(3) 0.054(3) -0.002(2) -0.002(2) 0.014(2)
C11 0.043(3) 0.055(4) 0.056(4) -0.001(3) -0.001(3) 0.025(3)
C15 0.059(5) 0.065(6) 0.098(7) -0.025(5) 0.004(4) 0.015(4)
C28 0.068(5) 0.065(5) 0.069(5) 0.000(4) -0.018(4) 0.028(4)
C100 0.053(4) 0.053(4) 0.066(4) 0.000(3) -0.002(3) 0.022(3)
C101 0.051(4) 0.064(5) 0.066(4) 0.005(4) 0.003(3) 0.020(3)
C25 0.049(4) 0.061(4) 0.062(4) -0.015(3) -0.001(3) 0.026(3)
C26 0.040(3) 0.040(3) 0.059(4) 0.004(3) 0.004(3) 0.014(3)
C9 0.045(4) 0.051(4) 0.057(4) -0.003(3) -0.004(3) 0.011(3)
C102 0.053(4) 0.058(4) 0.055(4) 0.011(3) 0.005(3) 0.020(3)
C7 0.055(4) 0.079(6) 0.052(4) 0.013(4) 0.002(3) 0.035(4)
C4 0.080(5) 0.051(4) 0.047(4) -0.004(3) -0.008(3) 0.016(4)
C19 0.062(4) 0.059(4) 0.049(4) -0.016(3) -0.005(3) 0.024(4)
C13 0.051(4) 0.053(4) 0.063(4) 0.004(3) 0.007(3) 0.021(3)
C18 0.042(3) 0.050(4) 0.056(4) 0.000(3) 0.009(3) 0.020(3)
C17 0.045(4) 0.073(5) 0.051(4) -0.004(3) 0.002(3) 0.019(3)
C21 0.053(4) 0.067(5) 0.063(4) -0.009(4) -0.010(3) 0.017(4)
C23 0.084(6) 0.086(6) 0.058(5) 0.003(4) -0.007(4) 0.015(5)
C1 0.152(10) 0.059(5) 0.048(4) 0.013(4) 0.011(5) 0.032(6)
C6 0.116(8) 0.087(7) 0.049(5) -0.012(4) 0.007(5) -0.001(6)
C24 0.077(5) 0.079(6) 0.051(4) -0.006(4) -0.004(4) 0.017(4)
C22 0.082(6) 0.095(7) 0.057(5) -0.009(4) -0.021(4) 0.038(5)
C3 0.082(5) 0.059(5) 0.051(4) 0.003(3) -0.002(4) 0.022(4)
C20 0.043(3) 0.048(4) 0.053(4) -0.008(3) 0.000(3) 0.011(3)
C2 0.118(7) 0.065(5) 0.057(4) 0.007(4) -0.003(4) 0.045(5)
C5 0.079(5) 0.077(6) 0.046(4) -0.001(4) 0.007(4) -0.005(4)
C14 0.057(4) 0.053(5) 0.090(6) 0.009(4) 0.019(4) 0.018(4)
C16 0.044(4) 0.097(7) 0.066(5) -0.026(5) 0.004(3) 0.014(4)

loop_
_atom_type_symbol
_atom_type_description
_atom_type_scat_dispersion_real
_atom_type_scat_dispersion_imag
_atom_type_scat_source
C C 0.0181 0.0091 'International Tables Vol C Tables 4.2.6.8 and 6.1.1.4'
H H 0.0000 0.0000 'International Tables Vol C Tables 4.2.6.8 and 6.1.1.4'
N N 0.0311 0.0180 'International Tables Vol C Tables 4.2.6.8 and 6.1.1.4'
O O 0.0492 0.0322 'International Tables Vol C Tables 4.2.6.8 and 6.1.1.4'
Co Co -2.3653 3.6143 'International Tables Vol C Tables 4.2.6.8 and 6.1.1.4'
Br Br -0.6763 1.2805 'International Tables Vol C Tables 4.2.6.8 and 6.1.1.4'

loop_
_geom_angle_atom_site_label_1
_geom_angle_atom_site_label_2
_geom_angle_atom_site_label_3
_geom_angle
O4 Co1 O5 112.9(2)
O4 Co1 N1 94.0(2)
O5 Co1 N1 113.1(2)
O4 Co1 N2 118.4(2)
O5 Co1 N2 96.0(2)
N1 Co1 N2 123.6(3)
C20 O2 C101 115.3(5)
N2 C27 C13 109.4(6)
C4 O5 Co1 125.6(5)
C18 O1 C102 117.7(5)
C7 C12 C11 120.1(7)
C28 N2 C27 116.3(6)
C28 N2 Co1 122.2(6)
C27 N2 Co1 121.5(4)
C10 O4 Co1 126.0(4)
C9 C8 C7 120.1(6)
O4 C10 C9 119.5(6)
O4 C10 C11 123.5(5)
C9 C10 C11 117.0(6)
C26 N1 C25 117.3(6)
C26 N1 Co1 122.6(4)
C25 N1 Co1 120.1(4)
C12 C11 C10 119.8(6)
C12 C11 C26 116.5(6)
C10 C11 C26 123.3(6)
C14 C15 C16 118.7(7)
N2 C28 C3 126.7(7)
O3 C100 C101 106.1(5)
O3 C100 C102 110.9(6)
C101 C100 C102 113.2(6)
O2 C101 C100 110.5(6)
N1 C25 C19 112.1(5)
N1 C26 C11 126.7(6)
C8 C9 C10 121.6(7)
O1 C102 C100 109.4(5)
C12 C7 C8 121.3(7)
C12 C7 Br1 120.3(6)
C8 C7 Br1 118.3(5)
O5 C4 C3 125.4(7)
O5 C4 C5 117.6(8)
C3 C4 C5 117.0(7)
C24 C19 C20 119.1(7)
C24 C19 C25 120.4(7)
C20 C19 C25 120.5(7)
C14 C13 C18 116.9(7)
C14 C13 C27 122.1(7)
C18 C13 C27 121.0(6)
O1 C18 C17 123.7(7)
O1 C18 C13 115.3(6)
C17 C18 C13 120.9(6)
C16 C17 C18 120.2(8)
C20 C21 C22 119.1(8)
C24 C23 C22 117.9(9)
C2 C1 C6 121.9(9)
C2 C1 Br2 120.0(9)
C6 C1 Br2 118.1(8)
C5 C6 C1 119.5(9)
C23 C24 C19 122.0(9)
C23 C22 C21 121.6(7)
C2 C3 C4 120.9(8)
C2 C3 C28 115.3(8)
C4 C3 C28 123.8(7)
O2 C20 C21 124.5(7)
O2 C20 C19 115.3(6)
C21 C20 C19 120.2(7)
C1 C2 C3 120.1(9)
C6 C5 C4 120.7(9)
C15 C14 C13 123.0(8)
C17 C16 C15 120.3(8)

loop_
_geom_bond_atom_site_label_1
_geom_bond_atom_site_label_2
_geom_bond_distance
Br1 C7 1.898(7)
Co1 O4 1.915(4)
Co1 O5 1.917(5)
Co1 N1 1.985(5)
Co1 N2 1.986(5)
Br2 C1 1.916(9)
O2 C20 1.377(8)
O2 C101 1.442(9)
C27 N2 1.500(10)
C27 C13 1.500(10)
O3 C100 1.428(8)
O5 C4 1.307(8)
O1 C18 1.382(8)
O1 C102 1.414(8)
C12 C7 1.352(9)
C12 C11 1.411(9)
N2 C28 1.291(9)
O4 C10 1.320(8)
C8 C9 1.361(10)
C8 C7 1.390(11)
C10 C9 1.420(8)
C10 C11 1.429(9)
N1 C26 1.286(8)
N1 C25 1.476(8)
C11 C26 1.450(9)
C15 C14 1.374(12)
C15 C16 1.395(13)
C28 C3 1.465(12)
C100 C101 1.505(10)
C100 C102 1.518(9)
C25 C19 1.509(9)
C4 C3 1.410(11)
C4 C5 1.435(11)
C19 C24 1.389(11)
C19 C20 1.392(10)
C13 C14 1.381(10)
C13 C18 1.405(10)
C18 C17 1.389(9)
C17 C16 1.366(11)
C21 C20 1.384(9)
C21 C22 1.395(12)
C23 C24 1.376(11)
C23 C22 1.390(13)
C1 C2 1.343(13)
C1 C6 1.393(14)
C6 C5 1.371(13)
C3 C2 1.390(10)
